data_7119227
loop_
_publ_author_name
'Steichen, Marc'
'Malaquias, Jo\~ao C'
'Arasimowicz, Monika'
'Djemour, Rabie'
'Brooks, Neil R.'
'Van Meervelt, Luc'
'Fransaer, Jan'
'Binnemans, Koen'
'Dale, Phillip J.'

_publ_section_title
;
 High-speed electrodeposition of copper-tin-zinc stacks from liquid metal
 salts for Cu2ZnSnSe4 solar cells.
;
_journal_issue 5
_journal_name_full 'Chemical communications (Cambridge, England)'
_journal_page_first 913
_journal_page_last 916
_journal_paper_doi 10.1039/c6cc09225j
_journal_volume 53
_journal_year 2017
_chemical_formula_moiety 'C8 H20 O4 Sn, 2(C2 F6 N O4 S2)'
_chemical_formula_sum 'C12 H20 F12 N2 O12 S4 Sn'
_chemical_formula_weight 859.23
_chemical_melting_point 332
_chemical_name_systematic 'tin 1-methoxy-2-(2-methoxyethoxy)ethane ethanolbis(trifluoromethylsulfonyl)imide'
_chemical_properties_physical Hygroscopic
_space_group_crystal_system triclinic
_space_group_IT_number 2
_space_group_name_Hall '-P 1'
_space_group_name_H-M_alt 'P -1'
_symmetry_space_group_name_Hall '-P 1'
_symmetry_space_group_name_H-M 'P -1'
_atom_sites_solution_hydrogens geom
_atom_sites_solution_primary direct
_atom_sites_solution_secondary difmap
_audit_creation_date 2015-06-24
_audit_creation_method
;
Olex2 1.2-alpha
(compiled 2015.06.08 svn.r3188 for OlexSys, GUI svn.r5059)
;
_audit_update_record
;
2016-02-08 deposited with the CCDC.
2016-12-20 downloaded from the CCDC.
;
_cell_angle_alpha 85.032(3)
_cell_angle_beta 80.364(3)
_cell_angle_gamma 67.851(4)
_cell_formula_units_Z 2
_cell_length_a 9.1134(3)
_cell_length_b 9.5041(4)
_cell_length_c 18.0048(7)
_cell_measurement_reflns_used 5839
_cell_measurement_temperature 100(2)
_cell_measurement_theta_max 28.6140
_cell_measurement_theta_min 3.0950
_cell_volume 1423.55(10)
_computing_cell_refinement
;
CrysAlisPro, Agilent Technologies,
Version 1.171.36.28 (release 01-02-2013 CrysAlis171 .NET)
(compiled Feb  1 2013,16:14:44)
;
_computing_data_collection
;
CrysAlisPro, Agilent Technologies,
Version 1.171.36.28 (release 01-02-2013 CrysAlis171 .NET)
(compiled Feb  1 2013,16:14:44)
;
_computing_data_reduction
;
CrysAlisPro, Agilent Technologies,
Version 1.171.36.28 (release 01-02-2013 CrysAlis171 .NET)
(compiled Feb  1 2013,16:14:44)
;
_computing_molecular_graphics 'Olex2 (Dolomanov et al., 2009)'
_computing_publication_material 'Olex2 (Dolomanov et al., 2009)'
_computing_structure_refinement 'XL (Sheldrick, 2008)'
_computing_structure_solution 'ShelXS (Sheldrick, 2008)'
_diffrn_ambient_temperature 100(2)
_diffrn_detector_area_resol_mean 15.9631
_diffrn_measured_fraction_theta_full 0.997
_diffrn_measured_fraction_theta_max 0.853
_diffrn_measurement_details
;
#__ type_ start__ end____ width___ exp.time_
  1 omega  -45.00   53.00   1.0000   12.0000
omega____ theta____ kappa____ phi______ frames
    -      -17.1513   77.0000  -60.0000 98

#__ type_ start__ end____ width___ exp.time_
  2 omega  -24.00   37.00   1.0000   12.0000
omega____ theta____ kappa____ phi______ frames
    -      -17.1513   57.0000   90.0000 61

#__ type_ start__ end____ width___ exp.time_
  3 omega  -86.00    0.00   1.0000   12.0000
omega____ theta____ kappa____ phi______ frames
    -      -17.1513  -57.0000 -180.0000 86

#__ type_ start__ end____ width___ exp.time_
  4 omega  -10.00   79.00   1.0000   12.0000
omega____ theta____ kappa____ phi______ frames
    -       19.0263   77.0000  150.0000 89

#__ type_ start__ end____ width___ exp.time_
  5 omega    2.00   70.00   1.0000   12.0000
omega____ theta____ kappa____ phi______ frames
    -       19.0263   57.0000   60.0000 68
;
_diffrn_measurement_device_type 'SuperNova, Single source at offset, Eos'
_diffrn_measurement_method '\w scans'
_diffrn_orient_matrix_UB_11 -0.0064777000
_diffrn_orient_matrix_UB_12 0.0225295000
_diffrn_orient_matrix_UB_13 -0.0382842000
_diffrn_orient_matrix_UB_21 0.0674052000
_diffrn_orient_matrix_UB_22 -0.0660016000
_diffrn_orient_matrix_UB_23 -0.0114670000
_diffrn_orient_matrix_UB_31 -0.0512566000
_diffrn_orient_matrix_UB_32 -0.0403522000
_diffrn_orient_matrix_UB_33 -0.0005751000
_diffrn_radiation_monochromator mirror
_diffrn_radiation_type MoK\a
_diffrn_radiation_wavelength 0.71073
_diffrn_reflns_av_R_equivalents 0.0207
_diffrn_reflns_av_unetI/netI 0.0327
_diffrn_reflns_limit_h_max 12
_diffrn_reflns_limit_h_min -11
_diffrn_reflns_limit_k_max 12
_diffrn_reflns_limit_k_min -12
_diffrn_reflns_limit_l_max 24
_diffrn_reflns_limit_l_min -24
_diffrn_reflns_number 11850
_diffrn_reflns_theta_full 26.00
_diffrn_reflns_theta_max 29.03
_diffrn_reflns_theta_min 2.84
_diffrn_source 'SuperNova (Mo) X-ray Source'
_exptl_absorpt_coefficient_mu 1.326
_exptl_absorpt_correction_T_max 1.00000
_exptl_absorpt_correction_T_min 0.73766
_exptl_absorpt_correction_type multi-scan
_exptl_absorpt_process_details
;
CrysAlisPro, Agilent Technologies,
Version 1.171.36.28 (release 01-02-2013 CrysAlis171 .NET)
(compiled Feb  1 2013,16:14:44)
Empirical absorption correction using spherical harmonics,
 implemented in SCALE3 ABSPACK scaling algorithm.
;
_exptl_crystal_colour colourless
_exptl_crystal_colour_primary colourless
_exptl_crystal_density_diffrn 2.005
_exptl_crystal_density_method 'not measured'
_exptl_crystal_description plate
_exptl_crystal_F_000 848
_exptl_crystal_recrystallization_method 'slow crystallization at RT on vacuum line'
_exptl_crystal_size_max 0.4
_exptl_crystal_size_mid 0.28
_exptl_crystal_size_min 0.05
_refine_diff_density_max 1.068
_refine_diff_density_min -1.111
_refine_diff_density_rms 0.117
_refine_ls_extinction_method none
_refine_ls_goodness_of_fit_ref 1.262
_refine_ls_hydrogen_treatment mixed
_refine_ls_matrix_type full
_refine_ls_number_parameters 536
_refine_ls_number_reflns 6476
_refine_ls_number_restraints 200
_refine_ls_restrained_S_all 1.243
_refine_ls_R_factor_all 0.0555
_refine_ls_R_factor_gt 0.0518
_refine_ls_shift/su_max 0.001
_refine_ls_shift/su_mean 0.000
_refine_ls_structure_factor_coef Fsqd
_refine_ls_weighting_details 'calc w=1/[\s^2^(Fo^2^)+(0.0000P)^2^+7.9557P] where P=(Fo^2^+2Fc^2^)/3'
_refine_ls_weighting_scheme calc
_refine_ls_wR_factor_gt 0.1111
_refine_ls_wR_factor_ref 0.1129
_reflns_number_gt 6068
_reflns_number_total 6476
_reflns_threshold_expression >2sigma(I)
_cod_data_source_file c6cc09225j2.cif
_cod_data_source_block nrb129
_cod_depositor_comments 'Adding full bibliography for 7119227.cif.'
_cod_database_code 7119227
_chemical_oxdiff_formula 'Sn C4 F12 N2 S4 O8 C12 H28 O6'
_reflns_odcompleteness_completeness 99.83
_reflns_odcompleteness_iscentric 1
_reflns_odcompleteness_theta 26.32
_olex2_refinement_description
;
1. Fixed Uiso
 At 1.2 times of:
  All C(H,H) groups
 At 1.5 times of:
  All C(H,H,H) groups
2. Restrained distances
 C41-F42 \\sim C41-F43 \\sim C41-F44 \\sim C52-F53 \\sim C52-F54 \\sim C52-F55
 with sigma of 0.01
 F42-F43 \\sim F42-F44 \\sim F43-F44 \\sim F53-F54 \\sim F53-F55 \\sim F54-F55
 with sigma of 0.02
 C61-F62 \\sim C61-F63 \\sim C61-F64 \\sim C72-F73 \\sim C72-F74 \\sim C72-F75
 with sigma of 0.01
 F62-F63 \\sim F62-F64 \\sim F63-F64 \\sim F73-F74 \\sim F73-F75 \\sim F74-F75
 with sigma of 0.02
 C2-C3 \\sim C2'-C3'
 with sigma of 0.01
 O1-C2 \\sim O1-C2'
 with sigma of 0.01
3. Uiso/Uaniso restraints and constraints
C41 \\sim F42 \\sim F43 \\sim F44 \\sim S45 \\sim O46 \\sim O47 \\sim N48 \\sim
S49 \\sim O50 \\sim O51 \\sim C52 \\sim F53 \\sim F54 \\sim F55 \\sim C61 \\sim
F62 \\sim F63 \\sim F64 \\sim S65 \\sim O66 \\sim O67 \\sim N68 \\sim S69 \\sim
O70 \\sim O71 \\sim C72 \\sim F73 \\sim F74 \\sim F75: within 1.7A with sigma
of 0.04 and sigma for terminal atoms of 0.08
Uanis(C2) = Uanis(C2')
Uanis(C3) = Uanis(C3')
4. Others
 Sof(C2')=Sof(H2'A)=Sof(H2'B)=Sof(C3')=Sof(H3'A)=Sof(H3'B)=Sof(H3'C)=1-FVAR(1)
 Sof(C2)=Sof(H2A)=Sof(H2B)=Sof(C3)=Sof(H3A)=Sof(H3B)=Sof(H3C)=FVAR(1)
 Fixed Sof: C41(0.5) F42(0.5) F43(0.5) F44(0.5) S45(0.5) O46(0.5) O47(0.5)
 N48(0.5) S49(0.5) O50(0.5) O51(0.5) C52(0.5) F53(0.5) F54(0.5) F55(0.5)
 C61(0.5) F62(0.5) F63(0.5) F64(0.5) S65(0.5) O66(0.5) O67(0.5) N68(0.5)
 S69(0.5) O70(0.5) O71(0.5) C72(0.5) F73(0.5) F74(0.5) F75(0.5)
5.a Secondary CH2 refined with riding coordinates:
 C2(H2A,H2B), C6(H6A,H6B), C7(H7A,H7B), C9(H9A,H9B), C10(H10A,H10B), C2'(H2'A,
 H2'B)
5.b Me refined with riding coordinates:
 C4(H4A,H4B,H4C), C12(H12A,H12B,H12C)
5.c Idealised Me refined as rotating group:
 C3(H3A,H3B,H3C), C3'(H3'A,H3'B,H3'C)
;
_olex2_date_sample_data_collection 2013-03-08
_olex2_submission_special_instructions 'No special instructions were received'

loop_
_space_group_symop_id
_space_group_symop_operation_xyz
1 'x, y, z'
2 '-x, -y, -z'

loop_
_atom_site_label
_atom_site_type_symbol
_atom_site_fract_x
_atom_site_fract_y
_atom_site_fract_z
_atom_site_U_iso_or_equiv
_atom_site_adp_type
_atom_site_occupancy
_atom_site_calc_flag
_atom_site_disorder_assembly
_atom_site_disorder_group
_atom_site_refinement_flags_posn
_atom_site_refinement_flags_adp
Sn1 Sn 0.48247(4) 0.78338(4) 0.198466(19) 0.02396(9) Uani 1 d B . . .
O1 O 0.4121(4) 0.7035(4) 0.31409(19) 0.0255(7) Uani 1 d . . D .
H1 H 0.445(9) 0.733(8) 0.350(4) 0.06(2) Uiso 1 d A 1 . .
C2 C 0.3858(8) 0.5587(7) 0.3355(4) 0.0287(14) Uani 0.849(9) d B 1 D .
H2A H 0.4885 0.4764 0.3432 0.034 Uiso 0.849(9) calc B 1 R .
H2B H 0.3433 0.5293 0.2947 0.034 Uiso 0.849(9) calc B 1 R .
C3 C 0.2659(9) 0.5817(8) 0.4085(3) 0.0407(17) Uani 0.849(9) d B 1 D .
H3A H 0.1657 0.6653 0.4009 0.061 Uiso 0.849(9) calc B 1 GR .
H3B H 0.3109 0.6061 0.4492 0.061 Uiso 0.849(9) calc B 1 GR .
H3C H 0.2447 0.4883 0.4220 0.061 Uiso 0.849(9) calc B 1 GR .
C4 C 0.3541(8) 0.5367(8) 0.1213(4) 0.0500(17) Uani 1 d B . . .
H4A H 0.2614 0.5103 0.1178 0.075 Uiso 1 calc . . R .
H4B H 0.4359 0.4498 0.1425 0.075 Uiso 1 calc . . R .
H4C H 0.3984 0.5627 0.0709 0.075 Uiso 1 calc . . R .
O5 O 0.3048(4) 0.6653(5) 0.1694(2) 0.0359(9) Uani 1 d . . . .
C6 C 0.1491(7) 0.7727(8) 0.1608(4) 0.0465(17) Uani 1 d B . . .
H6A H 0.0740 0.7198 0.1607 0.056 Uiso 1 calc . . R .
H6B H 0.1529 0.8307 0.1126 0.056 Uiso 1 calc . . R .
C7 C 0.0952(7) 0.8771(7) 0.2254(4) 0.0427(15) Uani 1 d . . . .
H7A H -0.0109 0.9566 0.2205 0.051 Uiso 1 calc B . R .
H7B H 0.0860 0.8198 0.2734 0.051 Uiso 1 calc . . R .
O8 O 0.2132(4) 0.9460(4) 0.2245(2) 0.0345(9) Uani 1 d B . . .
C9 C 0.1771(7) 1.0406(7) 0.2890(4) 0.0414(14) Uani 1 d . . . .
H9A H 0.1831 0.9779 0.3361 0.050 Uiso 1 calc B . R .
H9B H 0.0676 1.1185 0.2913 0.050 Uiso 1 calc . . R .
C10 C 0.2978(7) 1.1156(6) 0.2805(4) 0.0419(14) Uani 1 d B . . .
H10A H 0.2865 1.1848 0.2356 0.050 Uiso 1 calc . . R .
H10B H 0.2824 1.1753 0.3255 0.050 Uiso 1 calc . . R .
O11 O 0.4534(5) 0.9955(4) 0.2721(2) 0.0353(9) Uani 1 d . . . .
C12 C 0.5808(7) 1.0534(7) 0.2651(4) 0.0397(13) Uani 1 d B . . .
H12A H 0.5491 1.1385 0.2990 0.060 Uiso 1 calc . . R .
H12B H 0.6015 1.0884 0.2130 0.060 Uiso 1 calc . . R .
H12C H 0.6780 0.9726 0.2785 0.060 Uiso 1 calc . . R .
C13 C 0.8518(6) 0.5019(6) 0.3896(3) 0.0299(11) Uani 1 d . . . .
F14 F 0.7143(4) 0.4807(5) 0.40186(19) 0.0480(9) Uani 1 d . . . .
F15 F 0.8400(4) 0.6148(4) 0.43099(18) 0.0443(8) Uani 1 d . . . .
F16 F 0.9650(4) 0.3765(4) 0.41133(19) 0.0438(8) Uani 1 d . . . .
S17 S 0.90194(14) 0.54596(13) 0.29014(7) 0.0234(2) Uani 1 d . . . .
O18 O 1.0539(5) 0.5584(5) 0.2854(2) 0.0406(9) Uani 1 d . . . .
O19 O 0.7700(5) 0.6788(4) 0.2728(2) 0.0306(8) Uani 1 d . . . .
N20 N 0.9233(6) 0.3947(5) 0.2531(3) 0.0392(11) Uani 1 d . . . .
S21 S 0.81820(17) 0.37441(14) 0.19735(7) 0.0296(3) Uani 1 d . . . .
O22 O 0.6596(5) 0.4841(4) 0.2009(2) 0.0376(9) Uani 1 d . . . .
O23 O 0.8405(7) 0.2184(5) 0.1967(3) 0.0552(13) Uani 1 d . . . .
C24 C 0.9219(9) 0.4112(9) 0.1060(4) 0.0511(17) Uani 1 d . . . .
F25 F 0.9109(6) 0.5559(5) 0.1022(2) 0.0687(13) Uani 1 d . . . .
F26 F 0.8526(6) 0.3904(6) 0.0510(2) 0.0731(14) Uani 1 d . . . .
F27 F 1.0722(6) 0.3242(7) 0.0960(3) 0.0921(18) Uani 1 d . . . .
C41 C 0.7626(19) 1.0231(12) 0.4594(6) 0.047(5) Uani 0.50 d C -1 D U
F42 F 0.8492(13) 0.9514(15) 0.5133(6) 0.066(3) Uani 0.50 d C -1 D U
F43 F 0.7865(9) 0.9239(8) 0.4066(4) 0.0446(18) Uani 0.50 d C -1 D U
F44 F 0.8171(10) 1.1294(9) 0.4281(5) 0.060(2) Uani 0.50 d C -1 D U
S45 S 0.5551(15) 1.127(3) 0.4965(11) 0.0226(19) Uani 0.50 d C -1 . U
O46 O 0.5498(13) 1.2102(11) 0.5533(5) 0.046(2) Uani 0.50 d C -1 . U
O47 O 0.4729(9) 1.1774(8) 0.4343(4) 0.0334(16) Uani 0.50 d C -1 . U
N48 N 0.5143(10) 0.9728(10) 0.5389(5) 0.0284(18) Uani 0.50 d C -1 . U
S49 S 0.444(2) 0.890(3) 0.5039(13) 0.034(4) Uani 0.50 d C -1 . U
O50 O 0.4715(9) 0.7347(9) 0.5496(4) 0.0362(18) Uani 0.50 d C -1 . U
O51 O 0.4675(9) 0.8626(9) 0.4249(4) 0.0276(15) Uani 0.50 d C -1 . U
C52 C 0.2239(14) 0.9726(11) 0.5278(5) 0.037(4) Uani 0.50 d C -1 D U
F53 F 0.1508(9) 0.8901(9) 0.5050(6) 0.064(2) Uani 0.50 d C -1 D U
F54 F 0.1775(10) 0.9946(13) 0.6013(4) 0.067(3) Uani 0.50 d C -1 D U
F55 F 0.1775(12) 1.1068(10) 0.4920(6) 0.050(2) Uani 0.50 d C -1 D U
C61 C 0.2374(14) 0.0216(11) -0.0363(5) 0.038(5) Uani 0.50 d D -1 D U
F62 F 0.1390(11) 0.0282(11) 0.0277(5) 0.052(3) Uani 0.50 d D -1 D U
F63 F 0.1928(9) -0.0372(10) -0.0883(5) 0.060(2) Uani 0.50 d D -1 D U
F64 F 0.2211(7) 0.1628(7) -0.0579(4) 0.0370(15) Uani 0.50 d D -1 D U
S65 S 0.4492(18) -0.0971(18) -0.0232(6) 0.0281(18) Uani 0.50 d D -1 . U
O66 O 0.4429(12) -0.2364(11) 0.0007(8) 0.057(3) Uani 0.50 d D -1 . U
O67 O 0.5366(9) -0.0752(9) -0.0970(4) 0.0323(16) Uani 0.50 d D -1 . U
N68 N 0.4724(10) -0.0154(10) 0.0436(4) 0.0292(19) Uani 0.50 d D -1 . U
S69 S 0.541(2) 0.109(2) 0.0397(6) 0.0288(18) Uani 0.50 d D -1 . U
O70 O 0.4834(11) 0.1997(11) 0.1040(5) 0.050(2) Uani 0.50 d D -1 . U
O71 O 0.5334(12) 0.1976(10) -0.0331(5) 0.040(2) Uani 0.50 d D -1 . U
C72 C 0.7522(17) 0.0132(12) 0.0411(5) 0.034(4) Uani 0.50 d D -1 D U
F73 F 0.7763(8) -0.0708(8) 0.1038(4) 0.0436(17) Uani 0.50 d D -1 D U
F74 F 0.8228(9) 0.1131(8) 0.0384(4) 0.0473(18) Uani 0.50 d D -1 D U
F75 F 0.8203(10) -0.0750(10) -0.0180(5) 0.045(2) Uani 0.50 d D -1 D U
C2' C 0.357(5) 0.591(3) 0.3607(17) 0.0287(14) Uani 0.151(9) d B 2 D .
H2'A H 0.2405 0.6427 0.3763 0.034 Uiso 0.151(9) calc B 2 R .
H2'B H 0.4071 0.5726 0.4072 0.034 Uiso 0.151(9) calc B 2 R .
C3' C 0.381(5) 0.435(4) 0.3341(19) 0.0407(17) Uani 0.151(9) d B 2 D .
H3'A H 0.4673 0.4059 0.2914 0.061 Uiso 0.151(9) calc B 2 GR .
H3'B H 0.2814 0.4380 0.3185 0.061 Uiso 0.151(9) calc B 2 GR .
H3'C H 0.4085 0.3596 0.3754 0.061 Uiso 0.151(9) calc B 2 GR .

loop_
_atom_site_aniso_label
_atom_site_aniso_U_11
_atom_site_aniso_U_22
_atom_site_aniso_U_33
_atom_site_aniso_U_23
_atom_site_aniso_U_13
_atom_site_aniso_U_12
Sn1 0.01988(16) 0.03027(18) 0.02396(16) 0.00706(12) -0.00537(12) -0.01252(13)
O1 0.0290(19) 0.0277(18) 0.0218(16) 0.0043(14) -0.0064(14) -0.0125(15)
C2 0.029(3) 0.034(3) 0.022(3) -0.002(2) -0.002(3) -0.010(3)
C3 0.058(5) 0.050(4) 0.025(3) 0.011(3) -0.004(3) -0.036(4)
C4 0.056(4) 0.073(5) 0.043(3) -0.006(3) -0.011(3) -0.045(4)
O5 0.027(2) 0.060(3) 0.0289(19) 0.0057(18) -0.0085(15) -0.0245(19)
C6 0.031(3) 0.075(5) 0.049(4) 0.030(3) -0.023(3) -0.036(3)
C7 0.021(3) 0.048(3) 0.058(4) 0.024(3) -0.009(3) -0.016(2)
O8 0.0213(18) 0.041(2) 0.041(2) 0.0159(17) -0.0086(16) -0.0127(16)
C9 0.025(3) 0.035(3) 0.052(4) 0.012(3) -0.002(3) -0.001(2)
C10 0.034(3) 0.028(3) 0.053(4) 0.009(3) -0.006(3) -0.002(2)
O11 0.030(2) 0.0283(19) 0.046(2) 0.0033(17) -0.0074(17) -0.0087(16)
C12 0.040(3) 0.038(3) 0.050(3) -0.004(3) -0.017(3) -0.020(3)
C13 0.027(3) 0.033(3) 0.032(3) 0.006(2) -0.011(2) -0.012(2)
F14 0.038(2) 0.073(3) 0.0416(19) 0.0171(18) -0.0064(15) -0.0329(19)
F15 0.049(2) 0.048(2) 0.0347(17) -0.0137(15) -0.0075(15) -0.0128(17)
F16 0.044(2) 0.0378(18) 0.0449(19) 0.0115(15) -0.0219(16) -0.0061(15)
S17 0.0232(6) 0.0215(5) 0.0277(6) 0.0003(4) -0.0043(5) -0.0106(5)
O18 0.028(2) 0.050(2) 0.048(2) 0.0031(19) -0.0032(18) -0.0211(19)
O19 0.038(2) 0.0185(16) 0.0345(19) 0.0019(14) -0.0116(16) -0.0074(15)
N20 0.051(3) 0.022(2) 0.043(3) -0.006(2) -0.021(2) -0.004(2)
S21 0.0365(7) 0.0226(6) 0.0325(6) -0.0022(5) -0.0082(5) -0.0125(5)
O22 0.028(2) 0.039(2) 0.050(2) -0.0106(18) -0.0060(17) -0.0158(17)
O23 0.090(4) 0.027(2) 0.058(3) -0.001(2) -0.027(3) -0.026(2)
C24 0.054(4) 0.069(5) 0.038(3) -0.022(3) 0.008(3) -0.034(4)
F25 0.106(4) 0.079(3) 0.041(2) 0.000(2) 0.012(2) -0.066(3)
F26 0.100(4) 0.105(4) 0.033(2) -0.015(2) -0.009(2) -0.055(3)
F27 0.050(3) 0.130(5) 0.092(4) -0.073(3) 0.028(3) -0.029(3)
C41 0.052(12) 0.052(12) 0.051(10) 0.009(8) -0.024(9) -0.031(10)
F42 0.032(5) 0.103(10) 0.069(6) 0.024(7) -0.027(4) -0.029(6)
F43 0.031(4) 0.043(4) 0.055(5) -0.008(4) 0.008(3) -0.013(3)
F44 0.058(5) 0.062(5) 0.073(6) 0.001(5) 0.010(5) -0.044(5)
S45 0.017(4) 0.023(4) 0.025(4) 0.003(3) -0.004(2) -0.005(2)
O46 0.072(7) 0.048(6) 0.030(5) -0.008(4) -0.011(4) -0.033(5)
O47 0.039(4) 0.030(4) 0.030(4) 0.004(3) -0.009(3) -0.012(3)
N48 0.024(4) 0.038(5) 0.029(4) 0.003(4) -0.005(3) -0.019(4)
S49 0.043(6) 0.034(7) 0.029(5) -0.006(4) -0.009(3) -0.014(3)
O50 0.033(4) 0.038(4) 0.042(4) 0.016(3) -0.013(3) -0.018(3)
O51 0.028(4) 0.028(4) 0.028(4) -0.004(3) -0.004(3) -0.010(3)
C52 0.012(7) 0.040(10) 0.056(9) -0.008(8) 0.009(7) -0.012(6)
F53 0.025(4) 0.060(5) 0.116(8) -0.013(5) -0.018(4) -0.020(4)
F54 0.032(4) 0.109(9) 0.041(5) -0.009(5) 0.014(3) -0.011(5)
F55 0.031(5) 0.044(5) 0.072(6) -0.005(4) -0.017(4) -0.004(4)
C61 0.021(7) 0.040(7) 0.059(12) 0.020(7) -0.024(8) -0.016(6)
F62 0.027(5) 0.069(6) 0.061(5) 0.023(5) -0.011(4) -0.021(4)
F63 0.031(4) 0.075(6) 0.079(6) -0.029(5) -0.020(4) -0.015(4)
F64 0.024(3) 0.036(3) 0.043(4) 0.012(3) -0.007(3) -0.004(3)
S65 0.027(3) 0.035(4) 0.027(5) 0.014(4) -0.012(3) -0.018(3)
O66 0.040(5) 0.030(5) 0.109(10) 0.018(6) -0.025(6) -0.021(4)
O67 0.025(4) 0.036(4) 0.038(4) -0.007(3) -0.005(3) -0.012(3)
N68 0.025(4) 0.041(5) 0.022(4) 0.008(4) -0.004(3) -0.015(4)
S69 0.036(3) 0.037(2) 0.014(3) 0.001(3) -0.010(3) -0.0127(19)
O70 0.045(5) 0.057(6) 0.033(4) -0.019(4) -0.012(4) 0.002(4)
O71 0.055(6) 0.032(5) 0.044(5) 0.016(4) -0.025(4) -0.026(4)
C72 0.043(9) 0.045(8) 0.019(7) -0.012(6) 0.007(6) -0.023(7)
F73 0.030(4) 0.049(4) 0.050(4) 0.013(4) -0.021(3) -0.008(3)
F74 0.056(5) 0.056(5) 0.046(4) -0.008(4) -0.017(4) -0.033(4)
F75 0.024(4) 0.057(6) 0.052(5) -0.037(5) 0.005(3) -0.008(4)
C2' 0.029(3) 0.034(3) 0.022(3) -0.002(2) -0.002(3) -0.010(3)
C3' 0.058(5) 0.050(4) 0.025(3) 0.011(3) -0.004(3) -0.036(4)

loop_
_atom_type_symbol
_atom_type_description
_atom_type_scat_dispersion_real
_atom_type_scat_dispersion_imag
_atom_type_scat_source
C C 0.0033 0.0016 'International Tables Vol C Tables 4.2.6.8 and 6.1.1.4'
H H 0.0000 0.0000 'International Tables Vol C Tables 4.2.6.8 and 6.1.1.4'
F F 0.0171 0.0103 'International Tables Vol C Tables 4.2.6.8 and 6.1.1.4'
N N 0.0061 0.0033 'International Tables Vol C Tables 4.2.6.8 and 6.1.1.4'
O O 0.0106 0.0060 'International Tables Vol C Tables 4.2.6.8 and 6.1.1.4'
S S 0.1246 0.1234 'International Tables Vol C Tables 4.2.6.8 and 6.1.1.4'
Sn Sn -0.6537 1.4246 'International Tables Vol C Tables 4.2.6.8 and 6.1.1.4'

loop_
_geom_angle_atom_site_label_1
_geom_angle_atom_site_label_2
_geom_angle_atom_site_label_3
_geom_angle
O1 Sn1 O5 80.88(13)
O1 Sn1 O8 78.45(13)
O1 Sn1 O11 78.97(13)
O8 Sn1 O5 68.85(14)
O8 Sn1 O11 68.67(13)
O11 Sn1 O5 135.69(13)
C2 O1 Sn1 127.1(3)
C2' O1 Sn1 146.7(13)
C2' O1 C2 20.9(12)
O1 C2 C3 108.9(5)
C4 O5 Sn1 124.5(3)
C6 O5 Sn1 112.8(3)
C6 O5 C4 112.6(5)
O5 C6 C7 107.4(5)
O8 C7 C6 107.7(5)
C7 O8 Sn1 116.1(3)
C9 O8 Sn1 114.5(3)
C9 O8 C7 111.6(4)
O8 C9 C10 107.8(5)
O11 C10 C9 106.6(4)
C10 O11 Sn1 115.9(3)
C10 O11 C12 111.9(4)
C12 O11 Sn1 120.4(3)
F14 C13 F16 108.4(4)
F14 C13 S17 110.7(4)
F15 C13 F14 109.0(5)
F15 C13 F16 108.3(4)
F15 C13 S17 109.8(4)
F16 C13 S17 110.6(4)
O18 S17 C13 104.1(2)
O18 S17 O19 117.9(2)
O18 S17 N20 109.4(3)
O19 S17 C13 105.5(2)
O19 S17 N20 116.6(2)
N20 S17 C13 101.2(3)
S21 N20 S17 126.9(3)
N20 S21 C24 101.8(3)
O22 S21 N20 116.4(2)
O22 S21 C24 104.7(3)
O23 S21 N20 108.9(3)
O23 S21 O22 118.3(3)
O23 S21 C24 104.6(3)
F25 C24 S21 108.9(4)
F26 C24 S21 109.9(5)
F26 C24 F25 108.2(6)
F27 C24 S21 112.2(6)
F27 C24 F25 108.5(6)
F27 C24 F26 109.1(5)
F42 C41 F43 108.3(10)
F42 C41 F44 108.0(10)
F42 C41 S45 112.3(11)
F43 C41 S45 115.6(12)
F44 C41 F43 107.7(9)
F44 C41 S45 104.5(12)
O46 S45 C41 109.0(12)
O46 S45 O47 127.1(19)
O46 S45 N48 104.8(13)
O47 S45 C41 106.5(12)
O47 S45 N48 108.7(16)
N48 S45 C41 96.6(13)
S49 N48 S45 123.6(15)
N48 S49 O50 107.5(14)
N48 S49 O51 126.0(17)
N48 S49 C52 109.8(15)
O50 S49 C52 97.5(12)
O51 S49 O50 109.3(19)
O51 S49 C52 103.1(12)
F53 C52 S49 113.3(12)
F53 C52 F54 108.7(8)
F54 C52 S49 112.1(10)
F55 C52 S49 106.0(11)
F55 C52 F53 108.2(8)
F55 C52 F54 108.4(8)
F62 C61 S65 110.6(8)
F63 C61 F62 108.9(8)
F63 C61 F64 108.0(8)
F63 C61 S65 110.0(8)
F64 C61 F62 107.5(8)
F64 C61 S65 111.7(8)
O66 S65 C61 103.8(9)
O66 S65 O67 121.8(11)
O66 S65 N68 110.3(10)
O67 S65 C61 101.2(9)
O67 S65 N68 114.9(9)
N68 S65 C61 101.5(9)
S69 N68 S65 128.3(9)
N68 S69 C72 106.1(11)
O70 S69 N68 112.5(10)
O70 S69 O71 113.9(13)
O70 S69 C72 105.4(10)
O71 S69 N68 114.5(9)
O71 S69 C72 103.2(9)
F73 C72 S69 109.6(9)
F73 C72 F74 109.0(8)
F73 C72 F75 109.3(9)
F74 C72 S69 110.6(10)
F74 C72 F75 107.5(8)
F75 C72 S69 110.8(8)
O1 C2' C3' 124(2)

loop_
_geom_bond_atom_site_label_1
_geom_bond_atom_site_label_2
_geom_bond_distance
Sn1 O1 2.229(3)
Sn1 O5 2.432(4)
Sn1 O8 2.347(4)
Sn1 O11 2.416(4)
O1 C2 1.492(6)
O1 C2' 1.487(11)
C2 C3 1.535(8)
C4 O5 1.444(8)
O5 C6 1.426(7)
C6 C7 1.490(10)
C7 O8 1.453(6)
O8 C9 1.448(7)
C9 C10 1.503(8)
C10 O11 1.440(6)
O11 C12 1.445(6)
C13 F14 1.323(6)
C13 F15 1.321(6)
C13 F16 1.329(6)
C13 S17 1.825(5)
S17 O18 1.422(4)
S17 O19 1.432(4)
S17 N20 1.569(5)
N20 S21 1.567(5)
S21 O22 1.423(4)
S21 O23 1.420(4)
S21 C24 1.831(7)
C24 F25 1.338(8)
C24 F26 1.326(8)
C24 F27 1.297(8)
C41 F42 1.329(8)
C41 F43 1.331(8)
C41 F44 1.331(8)
C41 S45 1.81(2)
S45 O46 1.33(3)
S45 O47 1.40(2)
S45 N48 1.73(3)
N48 S49 1.43(3)
S49 O50 1.58(3)
S49 O51 1.43(2)
S49 C52 1.85(2)
C52 F53 1.329(7)
C52 F54 1.330(7)
C52 F55 1.327(7)
C61 F62 1.326(7)
C61 F63 1.320(7)
C61 F64 1.324(7)
C61 S65 1.88(2)
S65 O66 1.375(18)
S65 O67 1.472(13)
S65 N68 1.572(14)
N68 S69 1.520(19)
S69 O70 1.411(14)
S69 O71 1.494(17)
S69 C72 1.80(2)
C72 F73 1.324(7)
C72 F74 1.326(7)
C72 F75 1.328(7)
C2' C3' 1.525(13)

loop_
_geom_hbond_atom_site_label_D
_geom_hbond_atom_site_label_H
_geom_hbond_atom_site_label_A
_geom_hbond_distance_DH
_geom_hbond_distance_HA
_geom_hbond_distance_DA
_geom_hbond_angle_DHA
_geom_hbond_site_symmetry_A
O1 H1 O46 0.86(7) 1.88(7) 2.707(9) 160(7) 2_676
O1 H1 O51 0.86(7) 1.99(7) 2.821(8) 162(7) .
